data_7718819
loop_
_publ_author_name
'Riediger, Thomas'
'B&#xf6;hm, Maximilian'
'Kapiza, Michael'
'Stammler, Anja'
'Oldengott, Jan'
'Glaser, Thorsten'

_publ_section_title
;
 Modelling the binding of cytotoxic dinuclear nickel complexes to two
 neighboring phosphate esters of DNA using dicarboxylate ligands.
;
_journal_issue 25
_journal_name_full 'Dalton transactions (Cambridge, England : 2003)'
_journal_page_first 9984
_journal_page_last 9991
_journal_paper_doi 10.1039/d5dt00941c
_journal_volume 54
_journal_year 2025
_chemical_formula_moiety 'C45 H47 N6 Ni2 O6, C24 H20 B, 2(C2 H3 N)'
_chemical_formula_sum 'C73 H73 B N8 Ni2 O6'
_chemical_formula_weight 1286.62
_space_group_crystal_system monoclinic
_space_group_IT_number 14
_space_group_name_Hall '-P 2ybc'
_space_group_name_H-M_alt 'P 1 21/c 1'
_atom_sites_solution_hydrogens mixed
_atom_sites_solution_primary dual
_atom_sites_solution_secondary difmap
_audit_creation_date 2024-04-17
_audit_creation_method
;
Olex2 1.5-alpha
(compiled 2024.02.16 svn.r378c4104 for OlexSys, GUI svn.r6928)
;
_audit_update_record
;
2025-04-19 deposited with the CCDC.	2025-06-03 downloaded from the CCDC.
;
_cell_angle_alpha 90
_cell_angle_beta 112.945(2)
_cell_angle_gamma 90
_cell_formula_units_Z 4
_cell_length_a 18.6053(8)
_cell_length_b 24.5063(10)
_cell_length_c 14.9770(7)
_cell_measurement_reflns_used 9777
_cell_measurement_temperature 100(2)
_cell_measurement_theta_max 32.914
_cell_measurement_theta_min 2.224
_cell_volume 6288.4(5)
_computing_cell_refinement 'SAINT V8.40B (Bruker, 2019)'
_computing_data_collection 'APEX4 v2021.10-0 (Bruker AXS, 2021)'
_computing_data_reduction 'SAINT V8.40B (Bruker, 2019)'
_computing_molecular_graphics 'DIAMOND 2/4 (Crystal Impact, 2022)'
_computing_publication_material 'Olex2 1.5-alpha (Dolomanov et al., 2009)'
_computing_structure_refinement 'SHELXL 2018/3 (Sheldrick, 2015)'
_computing_structure_solution 'SHELXT 2018/2 (Sheldrick, 2018)'
_diffrn_ambient_temperature 100(2)
_diffrn_detector 'CCD area detector'
_diffrn_detector_area_resol_mean 7.9
_diffrn_detector_type 'Bruker APEX II area detector'
_diffrn_measured_fraction_theta_full 1.000
_diffrn_measured_fraction_theta_max 0.992
_diffrn_measurement_device '\k-geometry diffractometer'
_diffrn_measurement_device_type 'Bruker KAPPA APEX Duo'
_diffrn_measurement_method '\w and \f scans'
_diffrn_radiation_monochromator 'graphite monochromator'
_diffrn_radiation_probe x-ray
_diffrn_radiation_type MoK\a
_diffrn_radiation_wavelength 0.71073
_diffrn_reflns_av_R_equivalents 0.0427
_diffrn_reflns_av_unetI/netI 0.0208
_diffrn_reflns_Laue_measured_fraction_full 1.000
_diffrn_reflns_Laue_measured_fraction_max 0.992
_diffrn_reflns_limit_h_max 28
_diffrn_reflns_limit_h_min -28
_diffrn_reflns_limit_k_max 37
_diffrn_reflns_limit_k_min -37
_diffrn_reflns_limit_l_max 23
_diffrn_reflns_limit_l_min -23
_diffrn_reflns_number 311779
_diffrn_reflns_point_group_measured_fraction_full 1.000
_diffrn_reflns_point_group_measured_fraction_max 0.992
_diffrn_reflns_theta_full 25.242
_diffrn_reflns_theta_max 33.347
_diffrn_reflns_theta_min 1.662
_diffrn_source 'fine-focus sealed tube'
_diffrn_source_current 30.0
_diffrn_source_power 1.2
_diffrn_source_type 'Bruker KAPPA APEX Duo'
_diffrn_source_voltage 40.0
_diffrn_standards_decay_% 0
_diffrn_standards_interval_count 0
_diffrn_standards_interval_time 0
_exptl_absorpt_coefficient_mu 0.660
_exptl_absorpt_correction_T_max 0.6706
_exptl_absorpt_correction_T_min 0.6029
_exptl_absorpt_correction_type numerical
_exptl_absorpt_process_details
;
SADABS-2016/2 (Bruker,2016/2) was used for absorption correction.
wR2(int) was 0.0534 before and 0.0501 after correction.
The Ratio of minimum to maximum transmission is 0.8990.
The \l/2 correction factor is 0.00150.
;
_exptl_crystal_colour green
_exptl_crystal_colour_primary green
_exptl_crystal_density_diffrn 1.359
_exptl_crystal_description irregular
_exptl_crystal_F_000 2704
_exptl_crystal_preparation 'Crystal selected from oil dispersion and mounted via cryoloop.'
_exptl_crystal_recrystallization_method
;
A solution of the complex in MeCN/H2O was filtered. Single-crystals were 
obtained by slow vapour diffusion of methyl tert-butyl ether into this solution.
;
_exptl_crystal_size_max 0.42
_exptl_crystal_size_mid 0.28
_exptl_crystal_size_min 0.23
_refine_diff_density_max 1.966
_refine_diff_density_min -0.713
_refine_diff_density_rms 0.076
_refine_ls_extinction_method none
_refine_ls_goodness_of_fit_ref 1.052
_refine_ls_hydrogen_treatment hetero
_refine_ls_matrix_type full
_refine_ls_number_parameters 821
_refine_ls_number_reflns 24173
_refine_ls_number_restraints 0
_refine_ls_restrained_S_all 1.052
_refine_ls_R_factor_all 0.0571
_refine_ls_R_factor_gt 0.0410
_refine_ls_shift/su_max 0.001
_refine_ls_shift/su_mean 0.000
_refine_ls_structure_factor_coef Fsqd
_refine_ls_weighting_details 'w=1/[\s^2^(Fo^2^)+(0.0521P)^2^+3.3377P] where P=(Fo^2^+2Fc^2^)/3'
_refine_ls_weighting_scheme calc
_refine_ls_wR_factor_gt 0.0999
_refine_ls_wR_factor_ref 0.1102
_reflns_Friedel_coverage 0.000
_reflns_number_gt 19402
_reflns_number_total 24173
_reflns_threshold_expression 'I > 2\s(I)'
_cod_data_source_file d5dt00941c2.cif
_cod_data_source_block g2850
_cod_depositor_comments 'Adding full bibliography for 7718818--7718819.cif.'
_cod_database_code 7718819
_shelx_shelxl_version_number 2018/3
_shelx_space_group_comment
;
The symmetry employed for this shelxl refinement is uniquely defined
by the following loop, which should always be used as a source of
symmetry information in preference to the above space-group names.
They are only intended as comments.
;
_shelx_estimated_absorpt_t_max 0.863
_shelx_estimated_absorpt_t_min 0.769
_olex2_refinement_description
;
1. Fixed Uiso
 At 1.2 times of:
  All C(H) groups, All C(H,H) groups
 At 1.5 times of:
  All C(H,H,H) groups
2.a Secondary CH2 refined with riding coordinates:
 C11(H11A,H11B), C12(H12A,H12B), C22(H22A,H22B), C31(H31A,H31B), C32(H32A,
 H32B), C42(H42A,H42B), C62(H62A,H62B), C63(H63A,H63B), C64(H64A,H64B)
2.b Aromatic/amide H refined with riding coordinates:
 C3(H3), C4(H4), C9(H9), C10(H10), C14(H14), C15(H15), C16(H16), C24(H24),
 C25(H25), C26(H26), C34(H34), C35(H35), C36(H36), C44(H44), C45(H45), C46(H46),
  C102(H102), C103(H103), C104(H104), C105(H105), C106(H106), C108(H108),
 C109(H109), C110(H110), C111(H111), C112(H112), C114(H114), C115(H115),
 C116(H116), C117(H117), C118(H118), C120(H120), C121(H121), C122(H122),
 C123(H123), C124(H124)
2.c Idealised Me refined as rotating group:
 C18(H18A,H18B,H18C), C28(H28A,H28B,H28C), C38(H38A,H38B,H38C), C48(H48A,H48B,
 H48C), C4S(H4SA,H4SB,H4SC), C2S(H2SA,H2SB,H2SC)
;
_olex2_submission_special_instructions 'No special instructions were received'

loop_
_space_group_symop_operation_xyz
'x, y, z'
'-x, y+1/2, -z+1/2'
'-x, -y, -z'
'x, -y-1/2, z-1/2'

loop_
_atom_site_label
_atom_site_type_symbol
_atom_site_fract_x
_atom_site_fract_y
_atom_site_fract_z
_atom_site_U_iso_or_equiv
_atom_site_adp_type
_atom_site_occupancy
_atom_site_site_symmetry_order
_atom_site_calc_flag
_atom_site_refinement_flags_posn
_atom_site_refinement_flags_adp
_atom_site_refinement_flags_occupancy
_atom_site_disorder_assembly
_atom_site_disorder_group
Ni1 Ni 0.40609(2) 0.69181(2) 0.24845(2) 0.01589(4) Uani 1 1 d . . . . .
Ni2 Ni 0.10262(2) 0.68051(2) 0.25474(2) 0.01503(4) Uani 1 1 d . . . . .
O1 O 0.33177(5) 0.65294(4) 0.30432(7) 0.01964(17) Uani 1 1 d . . . . .
H1 H 0.2668(17) 0.6574(14) 0.2638(19) 0.084(10) Uiso 1 1 d . . . . .
O3 O 0.19225(5) 0.64655(4) 0.22300(7) 0.01922(17) Uani 1 1 d . . . . .
O61 O 0.32369(5) 0.75468(4) 0.20721(6) 0.01881(16) Uani 1 1 d . . . . .
O62 O 0.41801(5) 0.75255(4) 0.35153(7) 0.02058(17) Uani 1 1 d . . . . .
O63 O 0.17155(5) 0.75033(4) 0.30024(6) 0.01898(16) Uani 1 1 d . . . . .
O64 O 0.09376(5) 0.73841(4) 0.14813(7) 0.02082(17) Uani 1 1 d . . . . .
N1 N 0.49695(6) 0.64140(5) 0.32892(8) 0.01901(19) Uani 1 1 d . . . . .
N2 N 0.49786(6) 0.72923(5) 0.22398(8) 0.0199(2) Uani 1 1 d . . . . .
N3 N 0.38295(6) 0.63130(4) 0.14471(7) 0.01600(17) Uani 1 1 d . . . . .
N4 N 0.02410(6) 0.62330(5) 0.17055(7) 0.01797(19) Uani 1 1 d . . . . .
N5 N -0.00101(6) 0.71311(5) 0.25497(8) 0.01980(19) Uani 1 1 d . . . . .
N6 N 0.12004(6) 0.62297(4) 0.36262(7) 0.01541(17) Uani 1 1 d . . . . .
C1 C 0.33810(8) 0.59818(5) 0.31313(9) 0.0192(2) Uani 1 1 d . . . . .
C2 C 0.41058(8) 0.57401(6) 0.36088(9) 0.0215(2) Uani 1 1 d . . . . .
C3 C 0.41471(9) 0.51642(6) 0.36466(10) 0.0248(3) Uani 1 1 d . . . . .
H3 H 0.463899 0.499473 0.397846 0.030 Uiso 1 1 calc R U . . .
C4 C 0.35026(9) 0.48432(6) 0.32215(10) 0.0256(3) Uani 1 1 d . . . . .
H4 H 0.355303 0.445734 0.326632 0.031 Uiso 1 1 calc R U . . .
C5 C 0.27548(9) 0.50822(6) 0.27109(10) 0.0223(2) Uani 1 1 d . . . . .
C6 C 0.26987(8) 0.56583(5) 0.26881(9) 0.0194(2) Uani 1 1 d . . . . .
C7 C 0.19599(8) 0.59177(5) 0.21935(9) 0.0187(2) Uani 1 1 d . . . . .
C8 C 0.13014(8) 0.56110(5) 0.16902(9) 0.0209(2) Uani 1 1 d . . . . .
C9 C 0.13694(9) 0.50357(6) 0.17161(10) 0.0246(3) Uani 1 1 d . . . . .
H9 H 0.091852 0.482169 0.138091 0.030 Uiso 1 1 calc R U . . .
C10 C 0.20690(9) 0.47765(6) 0.22124(10) 0.0260(3) Uani 1 1 d . . . . .
H10 H 0.209162 0.438922 0.222033 0.031 Uiso 1 1 calc R U . . .
C11 C 0.48112(8) 0.60990(6) 0.40425(9) 0.0229(2) Uani 1 1 d . . . . .
H11A H 0.472991 0.635601 0.450461 0.027 Uiso 1 1 calc R U . . .
H11B H 0.527104 0.587054 0.440834 0.027 Uiso 1 1 calc R U . . .
C12 C 0.56282(8) 0.67997(6) 0.37388(9) 0.0229(2) Uani 1 1 d . . . . .
H12A H 0.612556 0.659457 0.400338 0.027 Uiso 1 1 calc R U . . .
H12B H 0.556290 0.699476 0.428118 0.027 Uiso 1 1 calc R U . . .
C13 C 0.56555(7) 0.72049(6) 0.29997(9) 0.0209(2) Uani 1 1 d . . . . .
C14 C 0.63400(8) 0.74765(6) 0.30969(11) 0.0250(3) Uani 1 1 d . . . . .
H14 H 0.680829 0.741843 0.364968 0.030 Uiso 1 1 calc R U . . .
C15 C 0.63241(8) 0.78317(6) 0.23744(11) 0.0275(3) Uani 1 1 d . . . . .
H15 H 0.678522 0.801725 0.241897 0.033 Uiso 1 1 calc R U . . .
C16 C 0.56335(8) 0.79149(6) 0.15870(11) 0.0265(3) Uani 1 1 d . . . . .
H16 H 0.561507 0.815737 0.108365 0.032 Uiso 1 1 calc R U . . .
C17 C 0.49621(8) 0.76401(6) 0.15363(10) 0.0225(2) Uani 1 1 d . . . . .
C18 C 0.42074(9) 0.77066(8) 0.06897(11) 0.0312(3) Uani 1 1 d . . . . .
H18A H 0.411770 0.738907 0.026192 0.047 Uiso 1 1 calc R U . . .
H18B H 0.422597 0.803760 0.033212 0.047 Uiso 1 1 calc R U . . .
H18C H 0.378171 0.773688 0.091781 0.047 Uiso 1 1 calc R U . . .
C22 C 0.51163(7) 0.60435(6) 0.25950(9) 0.0198(2) Uani 1 1 d . . . . .
H22A H 0.534438 0.569831 0.292870 0.024 Uiso 1 1 calc R U . . .
H22B H 0.550038 0.621459 0.237417 0.024 Uiso 1 1 calc R U . . .
C23 C 0.43800(7) 0.59189(5) 0.17265(8) 0.0165(2) Uani 1 1 d . . . . .
C24 C 0.43063(7) 0.54352(5) 0.12191(9) 0.0194(2) Uani 1 1 d . . . . .
H24 H 0.469435 0.515939 0.144718 0.023 Uiso 1 1 calc R U . . .
C25 C 0.36519(8) 0.53639(5) 0.03701(10) 0.0223(2) Uani 1 1 d . . . . .
H25 H 0.359202 0.504212 -0.000595 0.027 Uiso 1 1 calc R U . . .
C26 C 0.30867(8) 0.57678(5) 0.00772(9) 0.0211(2) Uani 1 1 d . . . . .
H26 H 0.263733 0.572537 -0.050543 0.025 Uiso 1 1 calc R U . . .
C27 C 0.31776(7) 0.62361(5) 0.06374(8) 0.0171(2) Uani 1 1 d . . . . .
C28 C 0.25491(7) 0.66608(6) 0.03720(9) 0.0207(2) Uani 1 1 d . . . . .
H28A H 0.226921 0.663082 0.080494 0.031 Uiso 1 1 calc R U . . .
H28B H 0.218328 0.660514 -0.029984 0.031 Uiso 1 1 calc R U . . .
H28C H 0.278394 0.702429 0.043737 0.031 Uiso 1 1 calc R U . . .
C31 C 0.05539(8) 0.59048(6) 0.11014(9) 0.0223(2) Uani 1 1 d . . . . .
H31A H 0.064878 0.614913 0.063228 0.027 Uiso 1 1 calc R U . . .
H31B H 0.015672 0.563326 0.072727 0.027 Uiso 1 1 calc R U . . .
C32 C -0.04234(7) 0.65725(6) 0.10955(9) 0.0219(2) Uani 1 1 d . . . . .
H32A H -0.088627 0.633885 0.076923 0.026 Uiso 1 1 calc R U . . .
H32B H -0.029375 0.675785 0.058999 0.026 Uiso 1 1 calc R U . . .
C33 C -0.06052(7) 0.69930(6) 0.17169(10) 0.0211(2) Uani 1 1 d . . . . .
C34 C -0.13399(8) 0.72191(6) 0.14413(11) 0.0275(3) Uani 1 1 d . . . . .
H34 H -0.174730 0.712164 0.084438 0.033 Uiso 1 1 calc R U . . .
C35 C -0.14661(9) 0.75920(7) 0.20598(13) 0.0331(3) Uani 1 1 d . . . . .
H35 H -0.196514 0.775538 0.188917 0.040 Uiso 1 1 calc R U . . .
C36 C -0.08655(9) 0.77259(6) 0.29249(13) 0.0307(3) Uani 1 1 d . . . . .
H36 H -0.095042 0.797720 0.335691 0.037 Uiso 1 1 calc R U . . .
C37 C -0.01312(8) 0.74884(6) 0.31593(10) 0.0237(2) Uani 1 1 d . . . . .
C38 C 0.05381(9) 0.76060(7) 0.40945(11) 0.0298(3) Uani 1 1 d . . . . .
H38A H 0.069133 0.727034 0.447828 0.045 Uiso 1 1 calc R U . . .
H38B H 0.038108 0.788115 0.445800 0.045 Uiso 1 1 calc R U . . .
H38C H 0.098042 0.774350 0.396026 0.045 Uiso 1 1 calc R U . . .
C42 C 0.00201(7) 0.58815(5) 0.23626(9) 0.0183(2) Uani 1 1 d . . . . .
H42A H -0.013262 0.551682 0.206440 0.022 Uiso 1 1 calc R U . . .
H42B H -0.043674 0.604222 0.244915 0.022 Uiso 1 1 calc R U . . .
C43 C 0.06786(7) 0.58208(5) 0.33348(8) 0.01578(19) Uani 1 1 d . . . . .
C44 C 0.07176(7) 0.53664(5) 0.39076(9) 0.0183(2) Uani 1 1 d . . . . .
H44 H 0.034687 0.507982 0.367692 0.022 Uiso 1 1 calc R U . . .
C45 C 0.13098(8) 0.53413(5) 0.48223(9) 0.0206(2) Uani 1 1 d . . . . .
H45 H 0.134320 0.504162 0.523888 0.025 Uiso 1 1 calc R U . . .
C46 C 0.18533(7) 0.57600(5) 0.51214(9) 0.0200(2) Uani 1 1 d . . . . .
H46 H 0.226408 0.574836 0.574600 0.024 Uiso 1 1 calc R U . . .
C47 C 0.17955(7) 0.61974(5) 0.45042(8) 0.0166(2) Uani 1 1 d . . . . .
C48 C 0.24008(8) 0.66368(6) 0.47725(9) 0.0219(2) Uani 1 1 d . . . . .
H48A H 0.271463 0.659909 0.438092 0.033 Uiso 1 1 calc R U . . .
H48B H 0.273965 0.660483 0.546114 0.033 Uiso 1 1 calc R U . . .
H48C H 0.214474 0.699437 0.465119 0.033 Uiso 1 1 calc R U . . .
C61 C 0.35437(7) 0.77275(5) 0.29332(9) 0.0174(2) Uani 1 1 d . . . . .
C62 C 0.31453(8) 0.81484(5) 0.33120(9) 0.0202(2) Uani 1 1 d . . . . .
H62A H 0.354404 0.841927 0.368512 0.024 Uiso 1 1 calc R U . . .
H62B H 0.296665 0.796377 0.377680 0.024 Uiso 1 1 calc R U . . .
C63 C 0.24503(8) 0.84626(5) 0.25931(10) 0.0234(2) Uani 1 1 d . . . . .
H63A H 0.221179 0.867199 0.297266 0.028 Uiso 1 1 calc R U . . .
H63B H 0.265695 0.873157 0.226037 0.028 Uiso 1 1 calc R U . . .
C64 C 0.17984(8) 0.81462(5) 0.18138(10) 0.0205(2) Uani 1 1 d . . . . .
H64A H 0.136463 0.840347 0.148767 0.025 Uiso 1 1 calc R U . . .
H64B H 0.199747 0.802434 0.132248 0.025 Uiso 1 1 calc R U . . .
C65 C 0.14650(7) 0.76558(5) 0.21222(9) 0.0175(2) Uani 1 1 d . . . . .
C101 C 0.81005(7) 0.60256(5) 0.32969(8) 0.0168(2) Uani 1 1 d . . . . .
C102 C 0.88954(7) 0.59075(5) 0.37850(9) 0.0187(2) Uani 1 1 d . . . . .
H102 H 0.909230 0.557894 0.363013 0.022 Uiso 1 1 calc R U . . .
C103 C 0.94135(8) 0.62514(6) 0.44907(10) 0.0225(2) Uani 1 1 d . . . . .
H103 H 0.994827 0.615365 0.479956 0.027 Uiso 1 1 calc R U . . .
C104 C 0.91492(9) 0.67342(6) 0.47408(10) 0.0246(3) Uani 1 1 d . . . . .
H104 H 0.949877 0.697259 0.521063 0.030 Uiso 1 1 calc R U . . .
C105 C 0.83616(9) 0.68606(6) 0.42879(10) 0.0265(3) Uani 1 1 d . . . . .
H105 H 0.816744 0.718694 0.445451 0.032 Uiso 1 1 calc R U . . .
C106 C 0.78547(8) 0.65127(6) 0.35916(10) 0.0231(2) Uani 1 1 d . . . . .
H106 H 0.731783 0.660796 0.330151 0.028 Uiso 1 1 calc R U . . .
C107 C 0.68296(7) 0.60088(5) 0.15991(8) 0.0167(2) Uani 1 1 d . . . . .
C108 C 0.70183(9) 0.65293(5) 0.13593(10) 0.0235(2) Uani 1 1 d . . . . .
H108 H 0.753338 0.666201 0.169835 0.028 Uiso 1 1 calc R U . . .
C109 C 0.64903(10) 0.68597(6) 0.06520(10) 0.0274(3) Uani 1 1 d . . . . .
H109 H 0.664986 0.720816 0.051992 0.033 Uiso 1 1 calc R U . . .
C110 C 0.57330(9) 0.66839(6) 0.01387(10) 0.0264(3) Uani 1 1 d . . . . .
H110 H 0.536606 0.691050 -0.033685 0.032 Uiso 1 1 calc R U . . .
C111 C 0.55236(8) 0.61677(6) 0.03370(10) 0.0248(3) Uani 1 1 d . . . . .
H111 H 0.500997 0.603570 -0.001403 0.030 Uiso 1 1 calc R U . . .
C112 C 0.60649(7) 0.58410(5) 0.10506(9) 0.0200(2) Uani 1 1 d . . . . .
H112 H 0.590573 0.548923 0.116797 0.024 Uiso 1 1 calc R U . . .
C113 C 0.70115(7) 0.52306(5) 0.29261(9) 0.0169(2) Uani 1 1 d . . . . .
C114 C 0.69367(8) 0.53536(6) 0.38043(9) 0.0216(2) Uani 1 1 d . . . . .
H114 H 0.719051 0.566925 0.415372 0.026 Uiso 1 1 calc R U . . .
C115 C 0.65043(9) 0.50300(7) 0.41824(11) 0.0283(3) Uani 1 1 d . . . . .
H115 H 0.647827 0.512402 0.478438 0.034 Uiso 1 1 calc R U . . .
C116 C 0.61143(9) 0.45738(7) 0.36848(12) 0.0305(3) Uani 1 1 d . . . . .
H116 H 0.581477 0.435578 0.393676 0.037 Uiso 1 1 calc R U . . .
C117 C 0.61665(8) 0.44381(6) 0.28091(12) 0.0266(3) Uani 1 1 d . . . . .
H117 H 0.589805 0.412751 0.245591 0.032 Uiso 1 1 calc R U . . .
C118 C 0.66141(7) 0.47595(5) 0.24514(10) 0.0205(2) Uani 1 1 d . . . . .
H118 H 0.665181 0.465510 0.186038 0.025 Uiso 1 1 calc R U . . .
C119 C 0.79781(7) 0.52646(5) 0.19599(8) 0.01549(19) Uani 1 1 d . . . . .
C120 C 0.83934(7) 0.47925(5) 0.24010(9) 0.0186(2) Uani 1 1 d . . . . .
H120 H 0.836168 0.466750 0.298492 0.022 Uiso 1 1 calc R U . . .
C121 C 0.88510(8) 0.44991(5) 0.20183(11) 0.0229(2) Uani 1 1 d . . . . .
H121 H 0.913144 0.418668 0.234933 0.027 Uiso 1 1 calc R U . . .
C122 C 0.88965(8) 0.46634(6) 0.11539(11) 0.0249(3) Uani 1 1 d . . . . .
H122 H 0.919955 0.446213 0.088403 0.030 Uiso 1 1 calc R U . . .
C123 C 0.84925(8) 0.51261(6) 0.06911(10) 0.0239(3) Uani 1 1 d . . . . .
H123 H 0.851453 0.524236 0.009727 0.029 Uiso 1 1 calc R U . . .
C124 C 0.80526(7) 0.54213(5) 0.10992(9) 0.0188(2) Uani 1 1 d . . . . .
H124 H 0.779254 0.574237 0.077896 0.023 Uiso 1 1 calc R U . . .
B1 B 0.74808(7) 0.56292(6) 0.24477(9) 0.0155(2) Uani 1 1 d . . . . .
N2S N 0.29569(9) 0.35909(6) 0.40816(11) 0.0367(3) Uani 1 1 d . . . . .
C3S C 0.23858(10) 0.37924(6) 0.40079(11) 0.0294(3) Uani 1 1 d . . . . .
C4S C 0.16501(11) 0.40483(8) 0.38959(13) 0.0384(4) Uani 1 1 d . . . . .
H4SA H 0.122440 0.388065 0.334956 0.058 Uiso 1 1 calc R U . . .
H4SB H 0.167395 0.443922 0.377206 0.058 Uiso 1 1 calc R U . . .
H4SC H 0.155633 0.399756 0.449060 0.058 Uiso 1 1 calc R U . . .
N1S N 0.20827(9) 0.34683(6) 0.09199(11) 0.0369(3) Uani 1 1 d . . . . .
C1S C 0.26251(9) 0.37177(6) 0.10172(10) 0.0281(3) Uani 1 1 d . . . . .
C2S C 0.33231(10) 0.40355(7) 0.11624(12) 0.0322(3) Uani 1 1 d . . . . .
H2SA H 0.344652 0.400776 0.058485 0.048 Uiso 1 1 calc R U . . .
H2SB H 0.376117 0.389409 0.172597 0.048 Uiso 1 1 calc R U . . .
H2SC H 0.323145 0.441853 0.127408 0.048 Uiso 1 1 calc R U . . .

loop_
_atom_site_aniso_label
_atom_site_aniso_U_11
_atom_site_aniso_U_22
_atom_site_aniso_U_33
_atom_site_aniso_U_23
_atom_site_aniso_U_13
_atom_site_aniso_U_12
Ni1 0.01226(7) 0.02222(8) 0.01314(7) -0.00208(5) 0.00489(5) 0.00211(5)
Ni2 0.01355(7) 0.01940(7) 0.01275(7) 0.00111(5) 0.00577(5) -0.00153(5)
O1 0.0186(4) 0.0200(4) 0.0238(4) 0.0005(3) 0.0121(3) 0.0026(3)
O3 0.0188(4) 0.0184(4) 0.0245(4) -0.0004(3) 0.0129(3) -0.0005(3)
O61 0.0185(4) 0.0218(4) 0.0162(4) -0.0018(3) 0.0068(3) 0.0009(3)
O62 0.0176(4) 0.0262(5) 0.0168(4) -0.0037(3) 0.0056(3) 0.0019(3)
O63 0.0202(4) 0.0209(4) 0.0163(4) 0.0014(3) 0.0076(3) -0.0012(3)
O64 0.0210(4) 0.0244(4) 0.0163(4) 0.0026(3) 0.0065(3) -0.0026(3)
N1 0.0154(4) 0.0258(5) 0.0148(4) -0.0022(4) 0.0048(3) 0.0030(4)
N2 0.0145(4) 0.0266(5) 0.0186(5) -0.0045(4) 0.0066(4) 0.0000(4)
N3 0.0132(4) 0.0222(5) 0.0128(4) -0.0005(3) 0.0053(3) 0.0002(3)
N4 0.0167(4) 0.0233(5) 0.0135(4) 0.0017(4) 0.0055(3) -0.0021(4)
N5 0.0169(4) 0.0240(5) 0.0197(5) 0.0039(4) 0.0084(4) 0.0010(4)
N6 0.0134(4) 0.0196(4) 0.0139(4) -0.0004(3) 0.0060(3) -0.0006(3)
C1 0.0227(6) 0.0208(5) 0.0184(5) 0.0021(4) 0.0127(4) 0.0045(4)
C2 0.0230(6) 0.0258(6) 0.0185(5) 0.0030(4) 0.0110(5) 0.0056(5)
C3 0.0292(6) 0.0274(6) 0.0220(6) 0.0063(5) 0.0144(5) 0.0100(5)
C4 0.0353(7) 0.0228(6) 0.0245(6) 0.0056(5) 0.0179(6) 0.0080(5)
C5 0.0307(6) 0.0211(6) 0.0215(6) 0.0004(4) 0.0170(5) 0.0017(5)
C6 0.0242(6) 0.0198(5) 0.0195(5) 0.0011(4) 0.0142(4) 0.0017(4)
C7 0.0224(5) 0.0198(5) 0.0189(5) -0.0004(4) 0.0134(4) 0.0000(4)
C8 0.0245(6) 0.0237(6) 0.0184(5) -0.0030(4) 0.0128(5) -0.0025(5)
C9 0.0317(7) 0.0246(6) 0.0226(6) -0.0057(5) 0.0161(5) -0.0069(5)
C10 0.0371(7) 0.0206(6) 0.0272(6) -0.0018(5) 0.0201(6) -0.0007(5)
C11 0.0217(6) 0.0316(7) 0.0150(5) 0.0021(5) 0.0068(4) 0.0067(5)
C12 0.0166(5) 0.0300(7) 0.0181(5) -0.0054(5) 0.0025(4) 0.0013(5)
C13 0.0155(5) 0.0253(6) 0.0208(5) -0.0073(5) 0.0057(4) 0.0009(4)
C14 0.0158(5) 0.0289(7) 0.0273(6) -0.0104(5) 0.0051(5) -0.0002(5)
C15 0.0217(6) 0.0315(7) 0.0326(7) -0.0106(6) 0.0140(5) -0.0062(5)
C16 0.0250(6) 0.0310(7) 0.0279(7) -0.0041(5) 0.0150(5) -0.0047(5)
C17 0.0192(5) 0.0292(6) 0.0220(6) -0.0030(5) 0.0110(5) -0.0013(5)
C18 0.0229(6) 0.0490(9) 0.0222(6) 0.0070(6) 0.0093(5) -0.0016(6)
C22 0.0147(5) 0.0274(6) 0.0164(5) -0.0035(4) 0.0051(4) 0.0032(4)
C23 0.0134(5) 0.0225(5) 0.0146(5) -0.0001(4) 0.0065(4) 0.0004(4)
C24 0.0184(5) 0.0191(5) 0.0216(5) -0.0003(4) 0.0087(4) -0.0001(4)
C25 0.0226(6) 0.0191(5) 0.0232(6) -0.0028(4) 0.0070(5) -0.0044(4)
C26 0.0195(5) 0.0217(6) 0.0192(5) -0.0012(4) 0.0042(4) -0.0045(4)
C27 0.0145(5) 0.0217(5) 0.0146(5) 0.0011(4) 0.0052(4) -0.0020(4)
C28 0.0159(5) 0.0267(6) 0.0170(5) 0.0006(4) 0.0036(4) 0.0020(4)
C31 0.0244(6) 0.0280(6) 0.0161(5) -0.0035(4) 0.0095(5) -0.0041(5)
C32 0.0181(5) 0.0272(6) 0.0168(5) 0.0042(4) 0.0030(4) -0.0015(4)
C33 0.0171(5) 0.0237(6) 0.0218(6) 0.0080(4) 0.0067(4) -0.0004(4)
C34 0.0186(6) 0.0297(7) 0.0309(7) 0.0103(5) 0.0061(5) 0.0020(5)
C35 0.0217(6) 0.0300(7) 0.0478(9) 0.0111(7) 0.0136(6) 0.0071(5)
C36 0.0281(7) 0.0275(7) 0.0425(9) 0.0032(6) 0.0204(6) 0.0056(5)
C37 0.0239(6) 0.0244(6) 0.0273(6) 0.0031(5) 0.0149(5) 0.0019(5)
C38 0.0292(7) 0.0376(8) 0.0259(7) -0.0064(6) 0.0144(6) 0.0019(6)
C42 0.0158(5) 0.0235(6) 0.0150(5) 0.0016(4) 0.0052(4) -0.0037(4)
C43 0.0143(5) 0.0190(5) 0.0151(5) -0.0005(4) 0.0069(4) 0.0004(4)
C44 0.0179(5) 0.0167(5) 0.0207(5) 0.0009(4) 0.0080(4) 0.0011(4)
C45 0.0222(6) 0.0190(5) 0.0197(5) 0.0042(4) 0.0072(4) 0.0037(4)
C46 0.0190(5) 0.0216(6) 0.0169(5) 0.0019(4) 0.0044(4) 0.0038(4)
C47 0.0150(5) 0.0197(5) 0.0153(5) -0.0006(4) 0.0059(4) 0.0016(4)
C48 0.0190(5) 0.0279(6) 0.0164(5) -0.0017(4) 0.0044(4) -0.0053(5)
C61 0.0177(5) 0.0186(5) 0.0173(5) -0.0016(4) 0.0082(4) -0.0019(4)
C62 0.0204(5) 0.0193(5) 0.0210(5) -0.0040(4) 0.0084(4) -0.0001(4)
C63 0.0238(6) 0.0160(5) 0.0301(7) 0.0003(5) 0.0102(5) 0.0006(4)
C64 0.0197(5) 0.0196(5) 0.0223(6) 0.0055(4) 0.0084(4) 0.0014(4)
C65 0.0174(5) 0.0186(5) 0.0184(5) 0.0015(4) 0.0090(4) 0.0018(4)
C101 0.0186(5) 0.0178(5) 0.0152(5) 0.0005(4) 0.0079(4) 0.0013(4)
C102 0.0183(5) 0.0216(5) 0.0180(5) -0.0026(4) 0.0089(4) -0.0002(4)
C103 0.0193(5) 0.0277(6) 0.0210(6) -0.0044(5) 0.0084(4) -0.0023(5)
C104 0.0279(6) 0.0245(6) 0.0206(6) -0.0051(5) 0.0087(5) -0.0045(5)
C105 0.0332(7) 0.0205(6) 0.0224(6) -0.0049(5) 0.0072(5) 0.0033(5)
C106 0.0252(6) 0.0212(6) 0.0200(5) -0.0023(4) 0.0057(5) 0.0053(5)
C107 0.0186(5) 0.0185(5) 0.0149(5) 0.0004(4) 0.0086(4) 0.0024(4)
C108 0.0288(6) 0.0194(6) 0.0187(5) 0.0028(4) 0.0052(5) -0.0003(5)
C109 0.0379(8) 0.0190(6) 0.0224(6) 0.0045(5) 0.0085(6) 0.0034(5)
C110 0.0298(7) 0.0282(7) 0.0211(6) 0.0071(5) 0.0098(5) 0.0116(5)
C111 0.0181(5) 0.0346(7) 0.0214(6) 0.0081(5) 0.0073(5) 0.0060(5)
C112 0.0175(5) 0.0237(6) 0.0200(5) 0.0049(4) 0.0086(4) 0.0027(4)
C113 0.0150(5) 0.0197(5) 0.0172(5) 0.0054(4) 0.0075(4) 0.0049(4)
C114 0.0205(5) 0.0275(6) 0.0196(5) 0.0063(5) 0.0109(4) 0.0082(5)
C115 0.0261(6) 0.0379(8) 0.0280(7) 0.0140(6) 0.0185(5) 0.0128(6)
C116 0.0237(6) 0.0342(7) 0.0416(8) 0.0182(6) 0.0216(6) 0.0084(5)
C117 0.0203(6) 0.0231(6) 0.0382(8) 0.0080(5) 0.0134(5) 0.0010(5)
C118 0.0177(5) 0.0209(6) 0.0239(6) 0.0047(4) 0.0093(4) 0.0020(4)
C119 0.0148(5) 0.0168(5) 0.0156(5) -0.0015(4) 0.0068(4) -0.0017(4)
C120 0.0186(5) 0.0176(5) 0.0212(5) -0.0016(4) 0.0094(4) 0.0003(4)
C121 0.0183(5) 0.0203(6) 0.0316(7) -0.0065(5) 0.0113(5) -0.0003(4)
C122 0.0196(6) 0.0278(6) 0.0311(7) -0.0132(5) 0.0142(5) -0.0040(5)
C123 0.0219(6) 0.0333(7) 0.0200(6) -0.0080(5) 0.0120(5) -0.0065(5)
C124 0.0179(5) 0.0234(6) 0.0159(5) -0.0021(4) 0.0074(4) -0.0020(4)
B1 0.0161(5) 0.0169(6) 0.0140(5) 0.0012(4) 0.0065(4) 0.0020(4)
N2S 0.0387(8) 0.0384(8) 0.0312(7) -0.0028(6) 0.0118(6) 0.0037(6)
C3S 0.0386(8) 0.0264(7) 0.0235(6) -0.0005(5) 0.0124(6) 0.0015(6)
C4S 0.0446(9) 0.0428(9) 0.0330(8) 0.0083(7) 0.0207(7) 0.0143(7)
N1S 0.0338(7) 0.0396(8) 0.0296(7) 0.0060(6) 0.0038(5) 0.0012(6)
C1S 0.0348(7) 0.0259(7) 0.0203(6) 0.0027(5) 0.0070(5) 0.0059(6)
C2S 0.0403(8) 0.0311(7) 0.0267(7) -0.0020(6) 0.0146(6) -0.0026(6)

loop_
_atom_type_symbol
_atom_type_description
_atom_type_scat_dispersion_real
_atom_type_scat_dispersion_imag
_atom_type_scat_source
C C 0.0033 0.0016 'International Tables Vol C Tables 4.2.6.8 and 6.1.1.4'
H H 0.0000 0.0000 'International Tables Vol C Tables 4.2.6.8 and 6.1.1.4'
B B 0.0013 0.0007 'International Tables Vol C Tables 4.2.6.8 and 6.1.1.4'
N N 0.0061 0.0033 'International Tables Vol C Tables 4.2.6.8 and 6.1.1.4'
Ni Ni 0.3393 1.1124 'International Tables Vol C Tables 4.2.6.8 and 6.1.1.4'
O O 0.0106 0.0060 'International Tables Vol C Tables 4.2.6.8 and 6.1.1.4'

loop_
_geom_angle_atom_site_label_1
_geom_angle_atom_site_label_2
_geom_angle_atom_site_label_3
_geom_angle
_geom_angle_site_symmetry_1
_geom_angle_site_symmetry_3
_geom_angle_publ_flag
O61 Ni1 O1 86.05(4) . . ?
O61 Ni1 O62 63.14(4) . . ?
O61 Ni1 N2 100.36(4) . . ?
O62 Ni1 O1 85.74(4) . . ?
N1 Ni1 O1 90.72(4) . . ?
N1 Ni1 O61 162.68(4) . . ?
N1 Ni1 O62 99.68(4) . . ?
N1 Ni1 N2 79.97(4) . . ?
N1 Ni1 N3 83.84(4) . . ?
N2 Ni1 O1 167.50(4) . . ?
N2 Ni1 O62 87.62(4) . . ?
N3 Ni1 O1 89.86(4) . . ?
N3 Ni1 O61 113.12(4) . . ?
N3 Ni1 O62 174.39(4) . . ?
N3 Ni1 N2 97.34(4) . . ?
O3 Ni2 O63 87.55(4) . . ?
O3 Ni2 O64 85.90(4) . . ?
O3 Ni2 N5 167.81(4) . . ?
O63 Ni2 O64 63.20(4) . . ?
O63 Ni2 N5 97.82(4) . . ?
N4 Ni2 O3 91.61(4) . . ?
N4 Ni2 O63 162.87(4) . . ?
N4 Ni2 O64 99.67(4) . . ?
N4 Ni2 N5 80.02(4) . . ?
N4 Ni2 N6 82.67(4) . . ?
N5 Ni2 O64 86.78(4) . . ?
N6 Ni2 O3 90.59(4) . . ?
N6 Ni2 O63 114.45(4) . . ?
N6 Ni2 O64 175.82(4) . . ?
N6 Ni2 N5 97.06(4) . . ?
Ni1 O1 H1 118.4(14) . . ?
C1 O1 Ni1 116.33(7) . . ?
C1 O1 H1 100.5(17) . . ?
Ni2 O3 H1 127.7(13) . . ?
C7 O3 Ni2 117.87(7) . . ?
C7 O3 H1 99.1(15) . . ?
C61 O61 Ni1 88.25(7) . . ?
C61 O62 Ni1 88.19(7) . . ?
C65 O63 Ni2 88.41(7) . . ?
C65 O64 Ni2 88.33(7) . . ?
C11 N1 Ni1 113.25(8) . . ?
C12 N1 Ni1 103.15(8) . . ?
C12 N1 C11 111.02(10) . . ?
C22 N1 Ni1 106.87(7) . . ?
C22 N1 C11 111.02(11) . . ?
C22 N1 C12 111.24(10) . . ?
C13 N2 Ni1 109.92(9) . . ?
C13 N2 C17 119.41(12) . . ?
C17 N2 Ni1 130.05(9) . . ?
C23 N3 Ni1 111.68(8) . . ?
C23 N3 C27 119.01(11) . . ?
C27 N3 Ni1 128.65(8) . . ?
C31 N4 Ni2 112.79(8) . . ?
C32 N4 Ni2 102.61(8) . . ?
C32 N4 C31 111.12(10) . . ?
C32 N4 C42 110.91(10) . . ?
C42 N4 Ni2 107.63(7) . . ?
C42 N4 C31 111.42(10) . . ?
C33 N5 Ni2 109.15(9) . . ?
C37 N5 Ni2 130.45(9) . . ?
C37 N5 C33 119.76(12) . . ?
C43 N6 Ni2 112.36(8) . . ?
C43 N6 C47 119.10(10) . . ?
C47 N6 Ni2 128.19(8) . . ?
O1 C1 C2 120.32(12) . . ?
O1 C1 C6 118.74(11) . . ?
C2 C1 C6 120.88(12) . . ?
C1 C2 C3 118.24(13) . . ?
C1 C2 C11 118.85(12) . . ?
C3 C2 C11 122.90(12) . . ?
C2 C3 H3 118.9 . . ?
C4 C3 C2 122.16(13) . . ?
C4 C3 H3 118.9 . . ?
C3 C4 H4 119.7 . . ?
C3 C4 C5 120.59(13) . . ?
C5 C4 H4 119.7 . . ?
C6 C5 C4 118.04(13) . . ?
C6 C5 C10 118.19(13) . . ?
C10 C5 C4 123.76(13) . . ?
C1 C6 C7 119.74(12) . . ?
C5 C6 C1 120.05(12) . . ?
C5 C6 C7 120.18(13) . . ?
O3 C7 C6 118.45(11) . . ?
O3 C7 C8 120.99(12) . . ?
C8 C7 C6 120.56(12) . . ?
C7 C8 C9 118.40(13) . . ?
C7 C8 C31 118.57(12) . . ?
C9 C8 C31 122.96(12) . . ?
C8 C9 H9 119.0 . . ?
C10 C9 C8 122.02(13) . . ?
C10 C9 H9 119.0 . . ?
C5 C10 H10 119.7 . . ?
C9 C10 C5 120.57(13) . . ?
C9 C10 H10 119.7 . . ?
N1 C11 C2 111.96(10) . . ?
N1 C11 H11A 109.2 . . ?
N1 C11 H11B 109.2 . . ?
C2 C11 H11A 109.2 . . ?
C2 C11 H11B 109.2 . . ?
H11A C11 H11B 107.9 . . ?
N1 C12 H12A 109.6 . . ?
N1 C12 H12B 109.6 . . ?
N1 C12 C13 110.21(10) . . ?
H12A C12 H12B 108.1 . . ?
C13 C12 H12A 109.6 . . ?
C13 C12 H12B 109.6 . . ?
N2 C13 C12 116.05(11) . . ?
N2 C13 C14 121.89(13) . . ?
C14 C13 C12 122.06(12) . . ?
C13 C14 H14 120.7 . . ?
C15 C14 C13 118.70(13) . . ?
C15 C14 H14 120.7 . . ?
C14 C15 H15 120.3 . . ?
C16 C15 C14 119.45(13) . . ?
C16 C15 H15 120.3 . . ?
C15 C16 H16 120.3 . . ?
C15 C16 C17 119.42(14) . . ?
C17 C16 H16 120.3 . . ?
N2 C17 C16 121.09(13) . . ?
N2 C17 C18 117.50(12) . . ?
C16 C17 C18 121.38(13) . . ?
C17 C18 H18A 109.5 . . ?
C17 C18 H18B 109.5 . . ?
C17 C18 H18C 109.5 . . ?
H18A C18 H18B 109.5 . . ?
H18A C18 H18C 109.5 . . ?
H18B C18 H18C 109.5 . . ?
N1 C22 H22A 109.2 . . ?
N1 C22 H22B 109.2 . . ?
N1 C22 C23 112.03(10) . . ?
H22A C22 H22B 107.9 . . ?
C23 C22 H22A 109.2 . . ?
C23 C22 H22B 109.2 . . ?
N3 C23 C22 116.55(11) . . ?
N3 C23 C24 122.75(11) . . ?
C24 C23 C22 120.59(11) . . ?
C23 C24 H24 120.8 . . ?
C23 C24 C25 118.33(12) . . ?
C25 C24 H24 120.8 . . ?
C24 C25 H25 120.4 . . ?
C26 C25 C24 119.15(12) . . ?
C26 C25 H25 120.4 . . ?
C25 C26 H26 120.0 . . ?
C25 C26 C27 119.96(12) . . ?
C27 C26 H26 120.0 . . ?
N3 C27 C26 120.70(11) . . ?
N3 C27 C28 118.37(11) . . ?
C26 C27 C28 120.91(11) . . ?
C27 C28 H28A 109.5 . . ?
C27 C28 H28B 109.5 . . ?
C27 C28 H28C 109.5 . . ?
H28A C28 H28B 109.5 . . ?
H28A C28 H28C 109.5 . . ?
H28B C28 H28C 109.5 . . ?
N4 C31 C8 113.13(10) . . ?
N4 C31 H31A 109.0 . . ?
N4 C31 H31B 109.0 . . ?
C8 C31 H31A 109.0 . . ?
C8 C31 H31B 109.0 . . ?
H31A C31 H31B 107.8 . . ?
N4 C32 H32A 109.7 . . ?
N4 C32 H32B 109.7 . . ?
N4 C32 C33 109.73(10) . . ?
H32A C32 H32B 108.2 . . ?
C33 C32 H32A 109.7 . . ?
C33 C32 H32B 109.7 . . ?
N5 C33 C32 116.10(11) . . ?
N5 C33 C34 122.41(14) . . ?
C34 C33 C32 121.49(13) . . ?
C33 C34 H34 120.9 . . ?
C33 C34 C35 118.11(14) . . ?
C35 C34 H34 120.9 . . ?
C34 C35 H35 120.1 . . ?
C36 C35 C34 119.88(14) . . ?
C36 C35 H35 120.1 . . ?
C35 C36 H36 120.3 . . ?
C35 C36 C37 119.40(15) . . ?
C37 C36 H36 120.3 . . ?
N5 C37 C36 120.41(14) . . ?
N5 C37 C38 117.54(12) . . ?
C36 C37 C38 122.03(13) . . ?
C37 C38 H38A 109.5 . . ?
C37 C38 H38B 109.5 . . ?
C37 C38 H38C 109.5 . . ?
H38A C38 H38B 109.5 . . ?
H38A C38 H38C 109.5 . . ?
H38B C38 H38C 109.5 . . ?
N4 C42 H42A 109.3 . . ?
N4 C42 H42B 109.3 . . ?
N4 C42 C43 111.66(10) . . ?
H42A C42 H42B 107.9 . . ?
C43 C42 H42A 109.3 . . ?
C43 C42 H42B 109.3 . . ?
N6 C43 C42 117.01(10) . . ?
N6 C43 C44 122.65(11) . . ?
C44 C43 C42 120.31(11) . . ?
C43 C44 H44 120.8 . . ?
C45 C44 C43 118.42(12) . . ?
C45 C44 H44 120.8 . . ?
C44 C45 H45 120.5 . . ?
C44 C45 C46 119.06(12) . . ?
C46 C45 H45 120.5 . . ?
C45 C46 H46 120.1 . . ?
C45 C46 C47 119.82(11) . . ?
C47 C46 H46 120.1 . . ?
N6 C47 C46 120.88(11) . . ?
N6 C47 C48 117.69(11) . . ?
C46 C47 C48 121.39(11) . . ?
C47 C48 H48A 109.5 . . ?
C47 C48 H48B 109.5 . . ?
C47 C48 H48C 109.5 . . ?
H48A C48 H48B 109.5 . . ?
H48A C48 H48C 109.5 . . ?
H48B C48 H48C 109.5 . . ?
O61 C61 C62 122.00(11) . . ?
O62 C61 O61 119.52(11) . . ?
O62 C61 C62 118.32(11) . . ?
C61 C62 H62A 107.6 . . ?
C61 C62 H62B 107.6 . . ?
C61 C62 C63 119.04(11) . . ?
H62A C62 H62B 107.0 . . ?
C63 C62 H62A 107.6 . . ?
C63 C62 H62B 107.6 . . ?
C62 C63 H63A 107.6 . . ?
C62 C63 H63B 107.6 . . ?
H63A C63 H63B 107.0 . . ?
C64 C63 C62 118.96(11) . . ?
C64 C63 H63A 107.6 . . ?
C64 C63 H63B 107.6 . . ?
C63 C64 H64A 107.8 . . ?
C63 C64 H64B 107.8 . . ?
H64A C64 H64B 107.1 . . ?
C65 C64 C63 118.06(11) . . ?
C65 C64 H64A 107.8 . . ?
C65 C64 H64B 107.8 . . ?
O63 C65 C64 121.65(11) . . ?
O64 C65 O63 119.71(11) . . ?
O64 C65 C64 118.62(11) . . ?
C102 C101 C106 114.65(11) . . ?
C102 C101 B1 123.80(10) . . ?
C106 C101 B1 121.54(11) . . ?
C101 C102 H102 118.5 . . ?
C103 C102 C101 123.05(12) . . ?
C103 C102 H102 118.5 . . ?
C102 C103 H103 119.8 . . ?
C104 C103 C102 120.31(13) . . ?
C104 C103 H103 119.8 . . ?
C103 C104 H104 120.8 . . ?
C103 C104 C105 118.41(13) . . ?
C105 C104 H104 120.8 . . ?
C104 C105 H105 119.8 . . ?
C104 C105 C106 120.47(13) . . ?
C106 C105 H105 119.8 . . ?
C101 C106 H106 118.5 . . ?
C105 C106 C101 123.07(13) . . ?
C105 C106 H106 118.5 . . ?
C108 C107 B1 121.62(11) . . ?
C112 C107 C108 114.50(11) . . ?
C112 C107 B1 123.87(11) . . ?
C107 C108 H108 118.3 . . ?
C109 C108 C107 123.39(13) . . ?
C109 C108 H108 118.3 . . ?
C108 C109 H109 119.8 . . ?
C110 C109 C108 120.40(13) . . ?
C110 C109 H109 119.8 . . ?
C109 C110 H110 120.9 . . ?
C109 C110 C111 118.29(12) . . ?
C111 C110 H110 120.9 . . ?
C110 C111 H111 119.8 . . ?
C110 C111 C112 120.38(13) . . ?
C112 C111 H111 119.8 . . ?
C107 C112 C111 123.01(12) . . ?
C107 C112 H112 118.5 . . ?
C111 C112 H112 118.5 . . ?
C114 C113 B1 122.76(11) . . ?
C118 C113 C114 115.11(11) . . ?
C118 C113 B1 122.02(10) . . ?
C113 C114 H114 118.7 . . ?
C115 C114 C113 122.63(14) . . ?
C115 C114 H114 118.7 . . ?
C114 C115 H115 119.8 . . ?
C116 C115 C114 120.32(13) . . ?
C116 C115 H115 119.8 . . ?
C115 C116 H116 120.5 . . ?
C115 C116 C117 119.10(13) . . ?
C117 C116 H116 120.5 . . ?
C116 C117 H117 120.1 . . ?
C116 C117 C118 119.84(14) . . ?
C118 C117 H117 120.1 . . ?
C113 C118 H118 118.5 . . ?
C117 C118 C113 122.98(13) . . ?
C117 C118 H118 118.5 . . ?
C120 C119 B1 122.61(10) . . ?
C124 C119 C120 115.10(11) . . ?
C124 C119 B1 122.20(11) . . ?
C119 C120 H120 118.6 . . ?
C121 C120 C119 122.85(12) . . ?
C121 C120 H120 118.6 . . ?
C120 C121 H121 120.0 . . ?
C122 C121 C120 120.09(13) . . ?
C122 C121 H121 120.0 . . ?
C121 C122 H122 120.5 . . ?
C123 C122 C121 118.98(12) . . ?
C123 C122 H122 120.5 . . ?
C122 C123 H123 120.0 . . ?
C122 C123 C124 119.98(12) . . ?
C124 C123 H123 120.0 . . ?
C119 C124 H124 118.5 . . ?
C123 C124 C119 122.97(12) . . ?
C123 C124 H124 118.5 . . ?
C101 B1 C107 109.95(10) . . ?
C113 B1 C101 109.97(9) . . ?
C113 B1 C107 108.24(9) . . ?
C119 B1 C101 108.37(9) . . ?
C119 B1 C107 109.47(9) . . ?
C119 B1 C113 110.84(10) . . ?
N2S C3S C4S 179.02(18) . . ?
C3S C4S H4SA 109.5 . . ?
C3S C4S H4SB 109.5 . . ?
C3S C4S H4SC 109.5 . . ?
H4SA C4S H4SB 109.5 . . ?
H4SA C4S H4SC 109.5 . . ?
H4SB C4S H4SC 109.5 . . ?
N1S C1S C2S 178.86(16) . . ?
C1S C2S H2SA 109.5 . . ?
C1S C2S H2SB 109.5 . . ?
C1S C2S H2SC 109.5 . . ?
H2SA C2S H2SB 109.5 . . ?
H2SA C2S H2SC 109.5 . . ?
H2SB C2S H2SC 109.5 . . ?

loop_
_geom_bond_atom_site_label_1
_geom_bond_atom_site_label_2
_geom_bond_distance
_geom_bond_site_symmetry_2
_geom_bond_publ_flag
Ni1 O1 2.1027(9) . ?
Ni1 O61 2.0898(9) . ?
Ni1 O62 2.0932(9) . ?
Ni1 N1 2.0608(11) . ?
Ni1 N2 2.0924(11) . ?
Ni1 N3 2.0681(10) . ?
Ni2 O3 2.0780(9) . ?
Ni2 O63 2.0870(9) . ?
Ni2 O64 2.0940(9) . ?
Ni2 N4 2.0623(11) . ?
Ni2 N5 2.0882(11) . ?
Ni2 N6 2.0726(10) . ?
O1 H1 1.13(3) . ?
O1 C1 1.3490(15) . ?
O3 H1 1.31(3) . ?
O3 C7 1.3463(15) . ?
O61 C61 1.2692(15) . ?
O62 C61 1.2657(15) . ?
O63 C65 1.2711(15) . ?
O64 C65 1.2623(15) . ?
N1 C11 1.4882(17) . ?
N1 C12 1.4851(17) . ?
N1 C22 1.4838(16) . ?
N2 C13 1.3454(16) . ?
N2 C17 1.3463(18) . ?
N3 C23 1.3501(15) . ?
N3 C27 1.3529(15) . ?
N4 C31 1.4884(17) . ?
N4 C32 1.4745(17) . ?
N4 C42 1.4816(15) . ?
N5 C33 1.3488(17) . ?
N5 C37 1.3458(18) . ?
N6 C43 1.3441(15) . ?
N6 C47 1.3514(15) . ?
C1 C2 1.3889(18) . ?
C1 C6 1.4227(19) . ?
C2 C3 1.4133(19) . ?
C2 C11 1.501(2) . ?
C3 H3 0.9500 . ?
C3 C4 1.366(2) . ?
C4 H4 0.9500 . ?
C4 C5 1.426(2) . ?
C5 C6 1.4149(18) . ?
C5 C10 1.416(2) . ?
C6 C7 1.4312(18) . ?
C7 C8 1.3836(18) . ?
C8 C9 1.4147(19) . ?
C8 C31 1.5079(19) . ?
C9 H9 0.9500 . ?
C9 C10 1.377(2) . ?
C10 H10 0.9500 . ?
C11 H11A 0.9900 . ?
C11 H11B 0.9900 . ?
C12 H12A 0.9900 . ?
C12 H12B 0.9900 . ?
C12 C13 1.502(2) . ?
C13 C14 1.3934(19) . ?
C14 H14 0.9500 . ?
C14 C15 1.380(2) . ?
C15 H15 0.9500 . ?
C15 C16 1.379(2) . ?
C16 H16 0.9500 . ?
C16 C17 1.3947(19) . ?
C17 C18 1.489(2) . ?
C18 H18A 0.9800 . ?
C18 H18B 0.9800 . ?
C18 H18C 0.9800 . ?
C22 H22A 0.9900 . ?
C22 H22B 0.9900 . ?
C22 C23 1.5075(17) . ?
C23 C24 1.3856(17) . ?
C24 H24 0.9500 . ?
C24 C25 1.3866(18) . ?
C25 H25 0.9500 . ?
C25 C26 1.3850(19) . ?
C26 H26 0.9500 . ?
C26 C27 1.3925(18) . ?
C27 C28 1.4987(18) . ?
C28 H28A 0.9800 . ?
C28 H28B 0.9800 . ?
C28 H28C 0.9800 . ?
C31 H31A 0.9900 . ?
C31 H31B 0.9900 . ?
C32 H32A 0.9900 . ?
C32 H32B 0.9900 . ?
C32 C33 1.513(2) . ?
C33 C34 1.3805(19) . ?
C34 H34 0.9500 . ?
C34 C35 1.385(2) . ?
C35 H35 0.9500 . ?
C35 C36 1.381(2) . ?
C36 H36 0.9500 . ?
C36 C37 1.398(2) . ?
C37 C38 1.495(2) . ?
C38 H38A 0.9800 . ?
C38 H38B 0.9800 . ?
C38 H38C 0.9800 . ?
C42 H42A 0.9900 . ?
C42 H42B 0.9900 . ?
C42 C43 1.5008(17) . ?
C43 C44 1.3902(17) . ?
C44 H44 0.9500 . ?
C44 C45 1.3847(18) . ?
C45 H45 0.9500 . ?
C45 C46 1.3866(19) . ?
C46 H46 0.9500 . ?
C46 C47 1.3919(17) . ?
C47 C48 1.4955(18) . ?
C48 H48A 0.9800 . ?
C48 H48B 0.9800 . ?
C48 H48C 0.9800 . ?
C61 C62 1.5044(17) . ?
C62 H62A 0.9900 . ?
C62 H62B 0.9900 . ?
C62 C63 1.5293(18) . ?
C63 H63A 0.9900 . ?
C63 H63B 0.9900 . ?
C63 C64 1.5267(19) . ?
C64 H64A 0.9900 . ?
C64 H64B 0.9900 . ?
C64 C65 1.5053(17) . ?
C101 C102 1.4009(17) . ?
C101 C106 1.4093(17) . ?
C101 B1 1.6576(18) . ?
C102 H102 0.9500 . ?
C102 C103 1.4008(18) . ?
C103 H103 0.9500 . ?
C103 C104 1.3877(19) . ?
C104 H104 0.9500 . ?
C104 C105 1.389(2) . ?
C105 H105 0.9500 . ?
C105 C106 1.3919(19) . ?
C106 H106 0.9500 . ?
C107 C108 1.4063(18) . ?
C107 C112 1.3990(17) . ?
C107 B1 1.6578(18) . ?
C108 H108 0.9500 . ?
C108 C109 1.3896(19) . ?
C109 H109 0.9500 . ?
C109 C110 1.385(2) . ?
C110 H110 0.9500 . ?
C110 C111 1.390(2) . ?
C111 H111 0.9500 . ?
C111 C112 1.3993(18) . ?
C112 H112 0.9500 . ?
C113 C114 1.4081(17) . ?
C113 C118 1.4053(18) . ?
C113 B1 1.6485(18) . ?
C114 H114 0.9500 . ?
C114 C115 1.3971(19) . ?
C115 H115 0.9500 . ?
C115 C116 1.382(2) . ?
C116 H116 0.9500 . ?
C116 C117 1.393(2) . ?
C117 H117 0.9500 . ?
C117 C118 1.3960(18) . ?
C118 H118 0.9500 . ?
C119 C120 1.4050(17) . ?
C119 C124 1.4026(16) . ?
C119 B1 1.6477(17) . ?
C120 H120 0.9500 . ?
C120 C121 1.3968(17) . ?
C121 H121 0.9500 . ?
C121 C122 1.389(2) . ?
C122 H122 0.9500 . ?
C122 C123 1.387(2) . ?
C123 H123 0.9500 . ?
C123 C124 1.3988(18) . ?
C124 H124 0.9500 . ?
N2S C3S 1.137(2) . ?
C3S C4S 1.455(2) . ?
C4S H4SA 0.9800 . ?
C4S H4SB 0.9800 . ?
C4S H4SC 0.9800 . ?
N1S C1S 1.140(2) . ?
C1S C2S 1.456(2) . ?
C2S H2SA 0.9800 . ?
C2S H2SB 0.9800 . ?
C2S H2SC 0.9800 . ?

loop_
_geom_torsion_atom_site_label_1
_geom_torsion_atom_site_label_2
_geom_torsion_atom_site_label_3
_geom_torsion_atom_site_label_4
_geom_torsion
_geom_torsion_site_symmetry_1
_geom_torsion_site_symmetry_2
_geom_torsion_site_symmetry_3
_geom_torsion_site_symmetry_4
_geom_torsion_publ_flag
Ni1 O1 C1 C2 51.37(14) . . . . ?
Ni1 O1 C1 C6 -125.75(10) . . . . ?
Ni1 O61 C61 O62 9.33(12) . . . . ?
Ni1 O61 C61 C62 -166.08(11) . . . . ?
Ni1 O62 C61 O61 -9.31(12) . . . . ?
Ni1 O62 C61 C62 166.26(10) . . . . ?
Ni1 N1 C11 C2 59.78(12) . . . . ?
Ni1 N1 C12 C13 -44.67(11) . . . . ?
Ni1 N1 C22 C23 -31.77(12) . . . . ?
Ni1 N2 C13 C12 9.72(13) . . . . ?
Ni1 N2 C13 C14 -169.95(10) . . . . ?
Ni1 N2 C17 C16 169.38(10) . . . . ?
Ni1 N2 C17 C18 -12.46(19) . . . . ?
Ni1 N3 C23 C22 -12.46(13) . . . . ?
Ni1 N3 C23 C24 171.35(9) . . . . ?
Ni1 N3 C27 C26 -172.37(9) . . . . ?
Ni1 N3 C27 C28 6.24(16) . . . . ?
Ni2 O3 C7 C6 -133.12(9) . . . . ?
Ni2 O3 C7 C8 46.91(14) . . . . ?
Ni2 O63 C65 O64 5.88(12) . . . . ?
Ni2 O63 C65 C64 -172.26(11) . . . . ?
Ni2 O64 C65 O63 -5.86(12) . . . . ?
Ni2 O64 C65 C64 172.34(10) . . . . ?
Ni2 N4 C31 C8 57.38(12) . . . . ?
Ni2 N4 C32 C33 -46.01(11) . . . . ?
Ni2 N4 C42 C43 -31.73(12) . . . . ?
Ni2 N5 C33 C32 10.49(13) . . . . ?
Ni2 N5 C33 C34 -169.59(11) . . . . ?
Ni2 N5 C37 C36 168.44(10) . . . . ?
Ni2 N5 C37 C38 -13.16(19) . . . . ?
Ni2 N6 C43 C42 -7.44(13) . . . . ?
Ni2 N6 C43 C44 174.77(9) . . . . ?
Ni2 N6 C47 C46 -175.45(9) . . . . ?
Ni2 N6 C47 C48 2.54(16) . . . . ?
O1 C1 C2 C3 -177.34(11) . . . . ?
O1 C1 C2 C11 1.38(18) . . . . ?
O1 C1 C6 C5 175.69(11) . . . . ?
O1 C1 C6 C7 -2.37(17) . . . . ?
O3 C7 C8 C9 -177.03(11) . . . . ?
O3 C7 C8 C31 5.81(17) . . . . ?
O61 C61 C62 C63 -14.21(18) . . . . ?
O62 C61 C62 C63 170.33(11) . . . . ?
N1 C12 C13 N2 24.22(15) . . . . ?
N1 C12 C13 C14 -156.11(12) . . . . ?
N1 C22 C23 N3 30.72(15) . . . . ?
N1 C22 C23 C24 -153.00(11) . . . . ?
N2 C13 C14 C15 -2.1(2) . . . . ?
N3 C23 C24 C25 2.44(18) . . . . ?
N4 C32 C33 N5 24.74(15) . . . . ?
N4 C32 C33 C34 -155.17(12) . . . . ?
N4 C42 C43 N6 27.00(15) . . . . ?
N4 C42 C43 C44 -155.15(11) . . . . ?
N5 C33 C34 C35 -1.4(2) . . . . ?
N6 C43 C44 C45 1.35(18) . . . . ?
C1 C2 C3 C4 0.78(19) . . . . ?
C1 C2 C11 N1 -64.26(15) . . . . ?
C1 C6 C7 O3 -5.34(17) . . . . ?
C1 C6 C7 C8 174.63(11) . . . . ?
C2 C1 C6 C5 -1.42(18) . . . . ?
C2 C1 C6 C7 -179.48(11) . . . . ?
C2 C3 C4 C5 0.4(2) . . . . ?
C3 C2 C11 N1 114.39(14) . . . . ?
C3 C4 C5 C6 -2.11(19) . . . . ?
C3 C4 C5 C10 176.75(13) . . . . ?
C4 C5 C6 C1 2.58(17) . . . . ?
C4 C5 C6 C7 -179.38(11) . . . . ?
C4 C5 C10 C9 -178.53(12) . . . . ?
C5 C6 C7 O3 176.60(11) . . . . ?
C5 C6 C7 C8 -3.43(18) . . . . ?
C6 C1 C2 C3 -0.28(18) . . . . ?
C6 C1 C2 C11 178.44(11) . . . . ?
C6 C5 C10 C9 0.34(19) . . . . ?
C6 C7 C8 C9 3.00(18) . . . . ?
C6 C7 C8 C31 -174.16(11) . . . . ?
C7 C8 C9 C10 -0.96(19) . . . . ?
C7 C8 C31 N4 -65.15(15) . . . . ?
C8 C9 C10 C5 -0.7(2) . . . . ?
C9 C8 C31 N4 117.83(13) . . . . ?
C10 C5 C6 C1 -176.36(11) . . . . ?
C10 C5 C6 C7 1.69(18) . . . . ?
C11 N1 C12 C13 -166.27(10) . . . . ?
C11 N1 C22 C23 92.17(12) . . . . ?
C11 C2 C3 C4 -177.88(12) . . . . ?
C12 N1 C11 C2 175.27(11) . . . . ?
C12 N1 C22 C23 -143.66(11) . . . . ?
C12 C13 C14 C15 178.22(12) . . . . ?
C13 N2 C17 C16 -0.61(19) . . . . ?
C13 N2 C17 C18 177.54(13) . . . . ?
C13 C14 C15 C16 1.0(2) . . . . ?
C14 C15 C16 C17 0.2(2) . . . . ?
C15 C16 C17 N2 -0.4(2) . . . . ?
C15 C16 C17 C18 -178.53(14) . . . . ?
C17 N2 C13 C12 -178.41(11) . . . . ?
C17 N2 C13 C14 1.92(19) . . . . ?
C22 N1 C11 C2 -60.44(13) . . . . ?
C22 N1 C12 C13 69.57(13) . . . . ?
C22 C23 C24 C25 -173.59(12) . . . . ?
C23 N3 C27 C26 -2.48(17) . . . . ?
C23 N3 C27 C28 176.12(11) . . . . ?
C23 C24 C25 C26 -2.06(19) . . . . ?
C24 C25 C26 C27 -0.5(2) . . . . ?
C25 C26 C27 N3 2.80(19) . . . . ?
C25 C26 C27 C28 -175.76(12) . . . . ?
C27 N3 C23 C22 176.03(10) . . . . ?
C27 N3 C23 C24 -0.16(17) . . . . ?
C31 N4 C32 C33 -166.80(10) . . . . ?
C31 N4 C42 C43 92.42(12) . . . . ?
C31 C8 C9 C10 176.07(12) . . . . ?
C32 N4 C31 C8 171.97(11) . . . . ?
C32 N4 C42 C43 -143.24(11) . . . . ?
C32 C33 C34 C35 178.50(13) . . . . ?
C33 N5 C37 C36 -1.37(19) . . . . ?
C33 N5 C37 C38 177.03(12) . . . . ?
C33 C34 C35 C36 -0.2(2) . . . . ?
C34 C35 C36 C37 1.0(2) . . . . ?
C35 C36 C37 N5 -0.2(2) . . . . ?
C35 C36 C37 C38 -178.52(14) . . . . ?
C37 N5 C33 C32 -177.70(11) . . . . ?
C37 N5 C33 C34 2.21(19) . . . . ?
C42 N4 C31 C8 -63.80(13) . . . . ?
C42 N4 C32 C33 68.68(13) . . . . ?
C42 C43 C44 C45 -176.37(11) . . . . ?
C43 N6 C47 C46 -2.81(17) . . . . ?
C43 N6 C47 C48 175.17(11) . . . . ?
C43 C44 C45 C46 -1.91(18) . . . . ?
C44 C45 C46 C47 0.20(19) . . . . ?
C45 C46 C47 N6 2.22(18) . . . . ?
C45 C46 C47 C48 -175.69(12) . . . . ?
C47 N6 C43 C42 178.82(10) . . . . ?
C47 N6 C43 C44 1.02(17) . . . . ?
C61 C62 C63 C64 48.16(17) . . . . ?
C62 C63 C64 C65 48.72(17) . . . . ?
C63 C64 C65 O63 -0.32(18) . . . . ?
C63 C64 C65 O64 -178.48(11) . . . . ?
C101 C102 C103 C104 0.2(2) . . . . ?
C102 C101 C106 C105 2.1(2) . . . . ?
C102 C101 B1 C107 -144.20(11) . . . . ?
C102 C101 B1 C113 96.71(13) . . . . ?
C102 C101 B1 C119 -24.59(15) . . . . ?
C102 C103 C104 C105 1.1(2) . . . . ?
C103 C104 C105 C106 -0.8(2) . . . . ?
C104 C105 C106 C101 -0.9(2) . . . . ?
C106 C101 C102 C103 -1.75(18) . . . . ?
C106 C101 B1 C107 36.60(15) . . . . ?
C106 C101 B1 C113 -82.49(14) . . . . ?
C106 C101 B1 C119 156.21(11) . . . . ?
C107 C108 C109 C110 0.0(2) . . . . ?
C108 C107 C112 C111 -1.47(18) . . . . ?
C108 C107 B1 C101 31.47(15) . . . . ?
C108 C107 B1 C113 151.62(11) . . . . ?
C108 C107 B1 C119 -87.47(14) . . . . ?
C108 C109 C110 C111 -1.3(2) . . . . ?
C109 C110 C111 C112 1.1(2) . . . . ?
C110 C111 C112 C107 0.3(2) . . . . ?
C112 C107 C108 C109 1.32(19) . . . . ?
C112 C107 B1 C101 -150.11(11) . . . . ?
C112 C107 B1 C113 -29.97(15) . . . . ?
C112 C107 B1 C119 90.94(13) . . . . ?
C113 C114 C115 C116 -1.3(2) . . . . ?
C114 C113 C118 C117 0.93(18) . . . . ?
C114 C113 B1 C101 21.65(15) . . . . ?
C114 C113 B1 C107 -98.48(13) . . . . ?
C114 C113 B1 C119 141.46(11) . . . . ?
C114 C115 C116 C117 0.8(2) . . . . ?
C115 C116 C117 C118 0.5(2) . . . . ?
C116 C117 C118 C113 -1.4(2) . . . . ?
C118 C113 C114 C115 0.43(18) . . . . ?
C118 C113 B1 C101 -162.48(11) . . . . ?
C118 C113 B1 C107 77.39(14) . . . . ?
C118 C113 B1 C119 -42.67(14) . . . . ?
C119 C120 C121 C122 -1.4(2) . . . . ?
C120 C119 C124 C123 1.34(18) . . . . ?
C120 C119 B1 C101 80.02(14) . . . . ?
C120 C119 B1 C107 -160.07(11) . . . . ?
C120 C119 B1 C113 -40.75(15) . . . . ?
C120 C121 C122 C123 1.1(2) . . . . ?
C121 C122 C123 C124 0.5(2) . . . . ?
C122 C123 C124 C119 -1.7(2) . . . . ?
C124 C119 C120 C121 0.24(18) . . . . ?
C124 C119 B1 C101 -96.32(13) . . . . ?
C124 C119 B1 C107 23.59(15) . . . . ?
C124 C119 B1 C113 142.91(11) . . . . ?
B1 C101 C102 C103 179.00(12) . . . . ?
B1 C101 C106 C105 -178.66(13) . . . . ?
B1 C107 C108 C109 179.88(13) . . . . ?
B1 C107 C112 C111 -179.98(12) . . . . ?
B1 C113 C114 C115 176.57(11) . . . . ?
B1 C113 C118 C117 -175.23(12) . . . . ?
B1 C119 C120 C121 -176.34(11) . . . . ?
B1 C119 C124 C123 177.94(11) . . . . ?
